data_4517547
loop_
_publ_author_name
'Dai, Zhen-Yao'
'Nong, Zhong-Sheng'
'Wang, Pu-Sheng'

_publ_section_title
;
 Light-Mediated Asymmetric Aliphatic C--H Alkylation with Hydrogen Atom
 Transfer Catalyst and Chiral Phosphoric Acid
;
_journal_issue 8
_journal_name_full 'ACS Catalysis'
_journal_page_first 4786
_journal_page_last 4790
_journal_paper_doi 10.1021/acscatal.0c00610
_journal_volume 10
_journal_year 2020
_chemical_absolute_configuration rmad
_chemical_formula_moiety 'C17 H22 O2'
_chemical_formula_sum 'C17 H22 O2'
_chemical_formula_weight 258.34
_space_group_crystal_system monoclinic
_space_group_IT_number 4
_space_group_name_Hall 'P 2yb'
_space_group_name_H-M_alt 'P 1 21 1'
_atom_sites_solution_hydrogens geom
_atom_sites_solution_primary dual
_audit_creation_date 2019-12-20
_audit_creation_method
;
Olex2 1.2
(compiled 2018.05.29 svn.r3508 for OlexSys, GUI svn.r5506)
;
_cell_angle_alpha 90
_cell_angle_beta 113.939(2)
_cell_angle_gamma 90
_cell_formula_units_Z 4
_cell_length_a 15.2490(8)
_cell_length_b 6.1775(3)
_cell_length_c 16.2653(9)
_cell_measurement_reflns_used 2060
_cell_measurement_temperature 170(2)
_cell_measurement_theta_max 54.78
_cell_measurement_theta_min 7.62
_cell_volume 1400.40(13)
_computing_cell_refinement 'SAINT v8.37A (Bruker, 2015)'
_computing_data_reduction 'SAINT v8.37A (Bruker, 2015)'
_computing_molecular_graphics 'Olex2 (Dolomanov et al., 2009)'
_computing_publication_material 'Olex2 (Dolomanov et al., 2009)'
_computing_structure_refinement 'XL (Sheldrick, 2008)'
_computing_structure_solution 'ShelXT (Sheldrick, 2015)'
_diffrn_ambient_temperature 170.0
_diffrn_measured_fraction_theta_full 0.991
_diffrn_measured_fraction_theta_max 0.989
_diffrn_measurement_device_type 'Bruker D8 Venture'
_diffrn_measurement_method '\f and \w scans'
_diffrn_radiation_type GaK\a
_diffrn_radiation_wavelength 1.34139
_diffrn_reflns_av_R_equivalents 0.0503
_diffrn_reflns_av_unetI/netI 0.0440
_diffrn_reflns_Laue_measured_fraction_full 0.991
_diffrn_reflns_Laue_measured_fraction_max 0.989
_diffrn_reflns_limit_h_max 18
_diffrn_reflns_limit_h_min -18
_diffrn_reflns_limit_k_max 7
_diffrn_reflns_limit_k_min -7
_diffrn_reflns_limit_l_max 19
_diffrn_reflns_limit_l_min -18
_diffrn_reflns_number 15994
_diffrn_reflns_point_group_measured_fraction_full 0.966
_diffrn_reflns_point_group_measured_fraction_max 0.960
_diffrn_reflns_theta_full 53.594
_diffrn_reflns_theta_max 55.037
_diffrn_reflns_theta_min 2.758
_diffrn_standards_number 0
_exptl_absorpt_coefficient_mu 0.395
_exptl_absorpt_correction_T_max 0.7508
_exptl_absorpt_correction_T_min 0.4245
_exptl_absorpt_correction_type multi-scan
_exptl_absorpt_process_details
'SADABS-2016/2 (Bruker,2016/2) was used for absorption correction. wR2(int) was 0.1961 before and 0.0800 after correction. The Ratio of minimum to maximum transmission is 0.4543. The \l/2 correction factor is Not present.'
_exptl_crystal_colour colourless
_exptl_crystal_colour_primary colourless
_exptl_crystal_density_diffrn 1.225
_exptl_crystal_description needle
_exptl_crystal_F_000 560
_exptl_crystal_size_max 0.1
_exptl_crystal_size_mid 0.02
_exptl_crystal_size_min 0.006
_refine_diff_density_max 0.248
_refine_diff_density_min -0.248
_refine_diff_density_rms 0.053
_refine_ls_abs_structure_details
;
 Flack x determined using 1374 quotients [(I+)-(I-)]/[(I+)+(I-)]
 (Parsons, Flack and Wagner, Acta Cryst. B69 (2013) 249-259).
;
_refine_ls_abs_structure_Flack 0.20(18)
_refine_ls_extinction_coef 0.0073(14)
_refine_ls_extinction_expression Fc^*^=kFc[1+0.001xFc^2^\l^3^/sin(2\q)]^-1/4^
_refine_ls_extinction_method 'SHELXL-2014/7 (Sheldrick 2014'
_refine_ls_goodness_of_fit_ref 1.025
_refine_ls_hydrogen_treatment constr
_refine_ls_matrix_type full
_refine_ls_number_parameters 346
_refine_ls_number_reflns 5138
_refine_ls_number_restraints 1
_refine_ls_restrained_S_all 1.025
_refine_ls_R_factor_all 0.0877
_refine_ls_R_factor_gt 0.0652
_refine_ls_shift/su_max 0.000
_refine_ls_shift/su_mean 0.000
_refine_ls_structure_factor_coef Fsqd
_refine_ls_weighting_details 'w=1/[\s^2^(Fo^2^)+(0.0724P)^2^+0.9562P] where P=(Fo^2^+2Fc^2^)/3'
_refine_ls_weighting_scheme calc
_refine_ls_wR_factor_gt 0.1546
_refine_ls_wR_factor_ref 0.1739
_reflns_Friedel_coverage 0.765
_reflns_Friedel_fraction_full 0.934
_reflns_Friedel_fraction_max 0.923
_reflns_number_gt 4087
_reflns_number_total 5138
_reflns_threshold_expression 'I > 2\s(I)'
_cod_data_source_file cs0c00610_si_002.cif
_cod_data_source_block 191220dzy_0m
_cod_depositor_comments
;Adding full bibliography for 4517547.cif.

 Adding full bibliography for 4517547.cif.
;
_cod_database_code 4517547
_shelx_shelxl_version_number 2014/7
_shelx_space_group_comment
;
The symmetry employed for this shelxl refinement is uniquely defined
by the following loop, which should always be used as a source of
symmetry information in preference to the above space-group names.
They are only intended as comments.
;
_shelx_estimated_absorpt_t_max 0.998
_shelx_estimated_absorpt_t_min 0.962
_olex2_refinement_description
;
1. Fixed Uiso
 At 1.2 times of:
  All C(H) groups, All C(H,H) groups
 At 1.5 times of:
  All O(H) groups
2.a Ternary CH refined with riding coordinates:
 C1(H1A), C12(H12), C1A(H1AB), C12A(H12A)
2.b Secondary CH2 refined with riding coordinates:
 C9(H9A,H9B), C10(H10A,H10B), C11(H11A,H11B), C13(H13A,H13B), C14(H14A,H14B),
 C15(H15A,H15B), C16(H16A,H16B), C17(H17A,H17B), C9A(H9AA,H9AB), C10A(H10C,
 H10D), C11A(H11C,H11D), C13A(H13C,H13D), C14A(H14C,H14D), C15A(H15C,H15D),
 C16A(H16C,H16D), C17A(H17C,H17D)
2.c Aromatic/amide H refined with riding coordinates:
 C4(H4), C6(H6), C7(H7), C4A(H4A), C6A(H6A), C7A(H7A)
2.d Idealised tetrahedral OH refined as rotating group:
 O1(H1), O1A(H1AA)
;
_olex2_submission_special_instructions 'No special instructions were received'

loop_
_space_group_symop_operation_xyz
'x, y, z'
'-x, y+1/2, -z'

loop_
_atom_site_label
_atom_site_type_symbol
_atom_site_fract_x
_atom_site_fract_y
_atom_site_fract_z
_atom_site_U_iso_or_equiv
_atom_site_adp_type
_atom_site_occupancy
_atom_site_site_symmetry_order
_atom_site_calc_flag
_atom_site_refinement_flags_posn
_atom_site_refinement_flags_adp
_atom_site_refinement_flags_occupancy
_atom_site_disorder_assembly
_atom_site_disorder_group
O1 O -0.9353(2) -0.7803(6) -0.4200(2) 0.0554(10) Uani 1 1 d . . . . .
H1 H -0.9326 -0.6661 -0.3910 0.083 Uiso 1 1 calc GR . . . .
O2 O -0.5986(2) -0.5729(6) -0.2089(2) 0.0567(10) Uani 1 1 d . . . . .
C1 C -0.4899(3) -0.8056(8) -0.2392(3) 0.0480(12) Uani 1 1 d . . . . .
H1A H -0.4822 -0.7561 -0.2945 0.058 Uiso 1 1 calc R . . . .
C2 C -0.5886(3) -0.7309(8) -0.2504(3) 0.0462(11) Uani 1 1 d . . . . .
C3 C -0.6731(3) -0.8492(8) -0.3142(3) 0.0425(11) Uani 1 1 d . . . . .
C4 C -0.7637(3) -0.7570(9) -0.3376(3) 0.0433(11) Uani 1 1 d . . . . .
H4 H -0.7694 -0.6192 -0.3143 0.052 Uiso 1 1 calc R . . . .
C5 C -0.8446(3) -0.8645(9) -0.3942(3) 0.0446(12) Uani 1 1 d . . . . .
C6 C -0.8360(4) -1.0680(9) -0.4276(3) 0.0468(12) Uani 1 1 d . . . . .
H6 H -0.8915 -1.1446 -0.4660 0.056 Uiso 1 1 calc R . . . .
C7 C -0.7456(3) -1.1570(8) -0.4040(3) 0.0460(12) Uani 1 1 d . . . . .
H7 H -0.7402 -1.2957 -0.4267 0.055 Uiso 1 1 calc R . . . .
C8 C -0.6629(3) -1.0502(8) -0.3484(3) 0.0431(11) Uani 1 1 d . . . . .
C9 C -0.5641(3) -1.1449(9) -0.3260(3) 0.0481(12) Uani 1 1 d . . . . .
H9A H -0.5669 -1.3035 -0.3187 0.058 Uiso 1 1 calc R . . . .
H9B H -0.5458 -1.1182 -0.3769 0.058 Uiso 1 1 calc R . . . .
C10 C -0.4880(4) -1.0517(8) -0.2416(4) 0.0559(13) Uani 1 1 d . . . . .
H10A H -0.4242 -1.0997 -0.2369 0.067 Uiso 1 1 calc R . . . .
H10B H -0.4971 -1.1091 -0.1888 0.067 Uiso 1 1 calc R . . . .
C11 C -0.4110(3) -0.6956(9) -0.1614(3) 0.0488(12) Uani 1 1 d . . . . .
H11A H -0.4188 -0.7324 -0.1055 0.059 Uiso 1 1 calc R . . . .
H11B H -0.4194 -0.5370 -0.1699 0.059 Uiso 1 1 calc R . . . .
C12 C -0.3079(3) -0.7528(9) -0.1479(3) 0.0424(11) Uani 1 1 d . . . . .
H12 H -0.3103 -0.8139 -0.2058 0.051 Uiso 1 1 calc R . . . .
C13 C -0.2634(3) -0.9218(10) -0.0752(3) 0.0503(12) Uani 1 1 d . . . . .
H13A H -0.3037 -1.0538 -0.0912 0.060 Uiso 1 1 calc R . . . .
H13B H -0.2622 -0.8660 -0.0177 0.060 Uiso 1 1 calc R . . . .
C14 C -0.1616(4) -0.9808(9) -0.0626(3) 0.0530(13) Uani 1 1 d . . . . .
H14A H -0.1629 -1.0472 -0.1185 0.064 Uiso 1 1 calc R . . . .
H14B H -0.1346 -1.0880 -0.0134 0.064 Uiso 1 1 calc R . . . .
C15 C -0.0982(4) -0.7792(10) -0.0399(3) 0.0577(15) Uani 1 1 d . . . . .
H15A H -0.0919 -0.7209 0.0190 0.069 Uiso 1 1 calc R . . . .
H15B H -0.0333 -0.8184 -0.0350 0.069 Uiso 1 1 calc R . . . .
C16 C -0.1406(4) -0.6074(9) -0.1116(3) 0.0509(12) Uani 1 1 d . . . . .
H16A H -0.1404 -0.6601 -0.1690 0.061 Uiso 1 1 calc R . . . .
H16B H -0.1004 -0.4753 -0.0938 0.061 Uiso 1 1 calc R . . . .
C17 C -0.2433(3) -0.5518(9) -0.1251(3) 0.0478(12) Uani 1 1 d . . . . .
H17A H -0.2702 -0.4449 -0.1743 0.057 Uiso 1 1 calc R . . . .
H17B H -0.2425 -0.4847 -0.0695 0.057 Uiso 1 1 calc R . . . .
O1A O -0.5733(2) -0.2407(7) -0.0824(2) 0.0571(10) Uani 1 1 d . . . . .
H1AA H -0.5752 -0.3473 -0.1151 0.086 Uiso 1 1 calc GR . . . .
O2A O -0.9079(2) -0.4149(6) -0.3082(2) 0.0513(9) Uani 1 1 d . . . . .
C1A C -1.0159(3) -0.1539(7) -0.2945(3) 0.0409(11) Uani 1 1 d . . . . .
H1AB H -1.0294 -0.0593 -0.3482 0.049 Uiso 1 1 calc R . . . .
C2A C -0.9177(3) -0.2503(8) -0.2695(3) 0.0414(11) Uani 1 1 d . . . . .
C3A C -0.8331(3) -0.1449(8) -0.2000(3) 0.0389(10) Uani 1 1 d . . . . .
C4A C -0.7435(3) -0.2451(9) -0.1732(3) 0.0433(11) Uani 1 1 d . . . . .
H4A H -0.7387 -0.3822 -0.1975 0.052 Uiso 1 1 calc R . . . .
C5A C -0.6621(3) -0.1470(9) -0.1119(3) 0.0464(12) Uani 1 1 d . . . . .
C6A C -0.6694(4) 0.0559(9) -0.0781(3) 0.0466(12) Uani 1 1 d . . . . .
H6A H -0.6136 0.1272 -0.0371 0.056 Uiso 1 1 calc R . . . .
C7A C -0.7579(3) 0.1528(9) -0.1043(3) 0.0481(12) Uani 1 1 d . . . . .
H7A H -0.7618 0.2916 -0.0809 0.058 Uiso 1 1 calc R . . . .
C8A C -0.8419(3) 0.0553(8) -0.1639(3) 0.0428(11) Uani 1 1 d . . . . .
C9A C -0.9381(3) 0.1589(9) -0.1916(3) 0.0495(12) Uani 1 1 d . . . . .
H9AA H -0.9493 0.2576 -0.2428 0.059 Uiso 1 1 calc R . . . .
H9AB H -0.9394 0.2463 -0.1411 0.059 Uiso 1 1 calc R . . . .
C10A C -1.0186(3) -0.0096(8) -0.2191(3) 0.0465(11) Uani 1 1 d . . . . .
H10C H -1.0113 -0.1000 -0.1664 0.056 Uiso 1 1 calc R . . . .
H10D H -1.0815 0.0647 -0.2398 0.056 Uiso 1 1 calc R . . . .
C11A C -1.0926(3) -0.3321(8) -0.3227(3) 0.0449(11) Uani 1 1 d . . . . .
H11C H -1.0739 -0.4410 -0.2739 0.054 Uiso 1 1 calc R . . . .
H11D H -1.0920 -0.4051 -0.3766 0.054 Uiso 1 1 calc R . . . .
C12A C -1.1958(3) -0.2601(8) -0.3437(3) 0.0400(10) Uani 1 1 d . . . . .
H12A H -1.1969 -0.1948 -0.2879 0.048 Uiso 1 1 calc R . . . .
C13A C -1.2328(3) -0.0918(9) -0.4179(3) 0.0463(12) Uani 1 1 d . . . . .
H13C H -1.2281 -0.1493 -0.4728 0.056 Uiso 1 1 calc R . . . .
H13D H -1.1923 0.0396 -0.3991 0.056 Uiso 1 1 calc R . . . .
C14A C -1.3371(3) -0.0316(9) -0.4391(3) 0.0532(13) Uani 1 1 d . . . . .
H14C H -1.3405 0.0423 -0.3865 0.064 Uiso 1 1 calc R . . . .
H14D H -1.3605 0.0704 -0.4905 0.064 Uiso 1 1 calc R . . . .
C15A C -1.4016(4) -0.2311(10) -0.4622(3) 0.0541(13) Uani 1 1 d . . . . .
H15C H -1.4675 -0.1875 -0.4716 0.065 Uiso 1 1 calc R . . . .
H15D H -1.4043 -0.2950 -0.5190 0.065 Uiso 1 1 calc R . . . .
C16A C -1.3655(3) -0.3987(10) -0.3887(3) 0.0502(12) Uani 1 1 d . . . . .
H16C H -1.4062 -0.5297 -0.4076 0.060 Uiso 1 1 calc R . . . .
H16D H -1.3699 -0.3412 -0.3337 0.060 Uiso 1 1 calc R . . . .
C17A C -1.2620(4) -0.4582(9) -0.3684(3) 0.0478(12) Uani 1 1 d . . . . .
H17C H -1.2592 -0.5298 -0.4217 0.057 Uiso 1 1 calc R . . . .
H17D H -1.2388 -0.5628 -0.3180 0.057 Uiso 1 1 calc R . . . .

loop_
_atom_site_aniso_label
_atom_site_aniso_U_11
_atom_site_aniso_U_22
_atom_site_aniso_U_33
_atom_site_aniso_U_23
_atom_site_aniso_U_13
_atom_site_aniso_U_12
O1 0.0404(18) 0.057(2) 0.066(2) -0.0129(19) 0.0187(16) 0.0006(17)
O2 0.0443(19) 0.047(2) 0.079(2) -0.0198(19) 0.0247(17) -0.0034(16)
C1 0.044(3) 0.045(3) 0.056(3) -0.009(2) 0.023(2) 0.002(2)
C2 0.046(3) 0.038(3) 0.058(3) -0.003(2) 0.024(2) -0.001(2)
C3 0.039(3) 0.041(3) 0.050(3) -0.004(2) 0.021(2) -0.004(2)
C4 0.043(3) 0.039(3) 0.051(3) -0.002(2) 0.023(2) 0.001(2)
C5 0.041(3) 0.049(3) 0.048(3) -0.001(2) 0.022(2) -0.002(2)
C6 0.049(3) 0.048(3) 0.043(2) -0.007(2) 0.019(2) -0.009(3)
C7 0.054(3) 0.041(3) 0.046(3) -0.004(2) 0.024(2) -0.002(2)
C8 0.049(3) 0.040(3) 0.042(2) -0.002(2) 0.021(2) -0.002(2)
C9 0.052(3) 0.039(3) 0.056(3) -0.005(2) 0.025(2) 0.001(2)
C10 0.054(3) 0.045(3) 0.069(3) -0.009(3) 0.026(3) 0.007(2)
C11 0.045(3) 0.048(3) 0.053(3) -0.007(2) 0.019(2) 0.004(2)
C12 0.040(2) 0.042(3) 0.044(2) -0.006(2) 0.016(2) 0.000(2)
C13 0.053(3) 0.048(3) 0.054(3) 0.011(2) 0.026(2) 0.012(3)
C14 0.052(3) 0.052(3) 0.056(3) 0.008(3) 0.022(2) 0.010(3)
C15 0.041(3) 0.072(4) 0.056(3) 0.001(3) 0.015(2) 0.008(3)
C16 0.048(3) 0.047(3) 0.058(3) -0.006(2) 0.022(2) -0.005(2)
C17 0.045(3) 0.043(3) 0.053(3) 0.001(2) 0.019(2) 0.003(2)
O1A 0.0411(19) 0.066(3) 0.063(2) -0.011(2) 0.0202(16) -0.0019(18)
O2A 0.0448(19) 0.0438(19) 0.068(2) -0.0107(17) 0.0254(16) -0.0001(16)
C1A 0.039(2) 0.037(2) 0.048(3) -0.001(2) 0.018(2) 0.0039(19)
C2A 0.044(3) 0.034(2) 0.051(3) -0.001(2) 0.025(2) 0.000(2)
C3A 0.044(3) 0.036(2) 0.041(2) -0.0013(19) 0.022(2) -0.003(2)
C4A 0.043(3) 0.040(3) 0.054(3) -0.003(2) 0.027(2) -0.002(2)
C5A 0.040(3) 0.051(3) 0.051(3) -0.002(2) 0.021(2) -0.003(2)
C6A 0.046(3) 0.049(3) 0.046(3) -0.008(2) 0.020(2) -0.010(2)
C7A 0.054(3) 0.044(3) 0.046(3) -0.002(2) 0.021(2) -0.005(2)
C8A 0.048(3) 0.038(3) 0.045(2) -0.001(2) 0.022(2) 0.000(2)
C9A 0.047(3) 0.047(3) 0.052(3) -0.008(2) 0.017(2) 0.002(2)
C10A 0.043(2) 0.050(3) 0.050(3) -0.005(2) 0.022(2) 0.006(2)
C11A 0.041(3) 0.040(3) 0.054(3) 0.000(2) 0.019(2) 0.001(2)
C12A 0.039(2) 0.041(3) 0.040(2) 0.001(2) 0.0162(19) 0.006(2)
C13A 0.046(3) 0.042(3) 0.052(3) 0.000(2) 0.022(2) -0.001(2)
C14A 0.050(3) 0.053(3) 0.057(3) 0.015(3) 0.021(2) 0.015(3)
C15A 0.049(3) 0.063(3) 0.048(3) -0.003(3) 0.017(2) 0.006(3)
C16A 0.044(3) 0.052(3) 0.055(3) -0.003(3) 0.020(2) 0.001(3)
C17A 0.049(3) 0.042(3) 0.053(3) 0.000(2) 0.021(2) 0.003(2)

loop_
_atom_type_symbol
_atom_type_description
_atom_type_scat_dispersion_real
_atom_type_scat_dispersion_imag
_atom_type_scat_source
C C 0.0148 0.0070 'International Tables Vol C Tables 4.2.6.8 and 6.1.1.4'
H H 0.0000 0.0000 'International Tables Vol C Tables 4.2.6.8 and 6.1.1.4'
O O 0.0412 0.0250 'International Tables Vol C Tables 4.2.6.8 and 6.1.1.4'

loop_
_geom_angle_atom_site_label_1
_geom_angle_atom_site_label_2
_geom_angle_atom_site_label_3
_geom_angle
_geom_angle_site_symmetry_1
_geom_angle_site_symmetry_3
_geom_angle_publ_flag
C5 O1 H1 109.5 . . ?
C2 C1 H1A 105.8 . . ?
C2 C1 C10 109.3(4) . . ?
C10 C1 H1A 105.8 . . ?
C11 C1 H1A 105.8 . . ?
C11 C1 C2 112.3(4) . . ?
C11 C1 C10 117.0(5) . . ?
O2 C2 C1 120.9(4) . . ?
O2 C2 C3 120.7(4) . . ?
C3 C2 C1 118.4(4) . . ?
C4 C3 C2 118.3(4) . . ?
C8 C3 C2 120.9(4) . . ?
C8 C3 C4 120.8(5) . . ?
C3 C4 H4 119.8 . . ?
C5 C4 C3 120.4(5) . . ?
C5 C4 H4 119.8 . . ?
O1 C5 C4 122.7(5) . . ?
O1 C5 C6 117.7(5) . . ?
C4 C5 C6 119.6(5) . . ?
C5 C6 H6 120.3 . . ?
C7 C6 C5 119.3(5) . . ?
C7 C6 H6 120.3 . . ?
C6 C7 H7 118.9 . . ?
C8 C7 C6 122.1(5) . . ?
C8 C7 H7 118.9 . . ?
C3 C8 C9 120.5(4) . . ?
C7 C8 C3 117.7(5) . . ?
C7 C8 C9 121.7(4) . . ?
C8 C9 H9A 108.9 . . ?
C8 C9 H9B 108.9 . . ?
H9A C9 H9B 107.7 . . ?
C10 C9 C8 113.3(4) . . ?
C10 C9 H9A 108.9 . . ?
C10 C9 H9B 108.9 . . ?
C1 C10 H10A 109.0 . . ?
C1 C10 H10B 109.0 . . ?
C9 C10 C1 112.9(5) . . ?
C9 C10 H10A 109.0 . . ?
C9 C10 H10B 109.0 . . ?
H10A C10 H10B 107.8 . . ?
C1 C11 H11A 108.3 . . ?
C1 C11 H11B 108.3 . . ?
C1 C11 C12 115.9(4) . . ?
H11A C11 H11B 107.4 . . ?
C12 C11 H11A 108.3 . . ?
C12 C11 H11B 108.3 . . ?
C11 C12 H12 107.9 . . ?
C13 C12 C11 112.2(4) . . ?
C13 C12 H12 107.9 . . ?
C13 C12 C17 109.2(4) . . ?
C17 C12 C11 111.5(4) . . ?
C17 C12 H12 107.9 . . ?
C12 C13 H13A 109.2 . . ?
C12 C13 H13B 109.2 . . ?
C12 C13 C14 112.3(4) . . ?
H13A C13 H13B 107.9 . . ?
C14 C13 H13A 109.2 . . ?
C14 C13 H13B 109.2 . . ?
C13 C14 H14A 109.6 . . ?
C13 C14 H14B 109.6 . . ?
C13 C14 C15 110.4(5) . . ?
H14A C14 H14B 108.1 . . ?
C15 C14 H14A 109.6 . . ?
C15 C14 H14B 109.6 . . ?
C14 C15 H15A 109.5 . . ?
C14 C15 H15B 109.5 . . ?
H15A C15 H15B 108.1 . . ?
C16 C15 C14 110.8(4) . . ?
C16 C15 H15A 109.5 . . ?
C16 C15 H15B 109.5 . . ?
C15 C16 H16A 109.4 . . ?
C15 C16 H16B 109.4 . . ?
C15 C16 C17 111.1(4) . . ?
H16A C16 H16B 108.0 . . ?
C17 C16 H16A 109.4 . . ?
C17 C16 H16B 109.4 . . ?
C12 C17 H17A 109.2 . . ?
C12 C17 H17B 109.2 . . ?
C16 C17 C12 111.9(4) . . ?
C16 C17 H17A 109.2 . . ?
C16 C17 H17B 109.2 . . ?
H17A C17 H17B 107.9 . . ?
C5A O1A H1AA 109.5 . . ?
C2A C1A H1AB 107.2 . . ?
C2A C1A C10A 111.2(4) . . ?
C2A C1A C11A 110.5(4) . . ?
C10A C1A H1AB 107.2 . . ?
C10A C1A C11A 113.1(4) . . ?
C11A C1A H1AB 107.2 . . ?
O2A C2A C1A 120.0(4) . . ?
O2A C2A C3A 120.2(4) . . ?
C3A C2A C1A 119.7(4) . . ?
C4A C3A C2A 118.9(4) . . ?
C8A C3A C2A 120.6(4) . . ?
C8A C3A C4A 120.5(5) . . ?
C3A C4A H4A 119.6 . . ?
C5A C4A C3A 120.7(5) . . ?
C5A C4A H4A 119.6 . . ?
O1A C5A C4A 122.7(5) . . ?
O1A C5A C6A 118.0(5) . . ?
C4A C5A C6A 119.3(5) . . ?
C5A C6A H6A 120.1 . . ?
C7A C6A C5A 119.7(5) . . ?
C7A C6A H6A 120.1 . . ?
C6A C7A H7A 118.8 . . ?
C6A C7A C8A 122.5(5) . . ?
C8A C7A H7A 118.8 . . ?
C3A C8A C9A 120.1(4) . . ?
C7A C8A C3A 117.3(5) . . ?
C7A C8A C9A 122.6(5) . . ?
C8A C9A H9AA 109.3 . . ?
C8A C9A H9AB 109.3 . . ?
C8A C9A C10A 111.7(4) . . ?
H9AA C9A H9AB 107.9 . . ?
C10A C9A H9AA 109.3 . . ?
C10A C9A H9AB 109.3 . . ?
C1A C10A C9A 110.5(4) . . ?
C1A C10A H10C 109.5 . . ?
C1A C10A H10D 109.5 . . ?
C9A C10A H10C 109.5 . . ?
C9A C10A H10D 109.5 . . ?
H10C C10A H10D 108.1 . . ?
C1A C11A H11C 108.2 . . ?
C1A C11A H11D 108.2 . . ?
C1A C11A C12A 116.5(4) . . ?
H11C C11A H11D 107.3 . . ?
C12A C11A H11C 108.2 . . ?
C12A C11A H11D 108.2 . . ?
C11A C12A H12A 107.9 . . ?
C13A C12A C11A 113.1(4) . . ?
C13A C12A H12A 107.9 . . ?
C13A C12A C17A 110.2(4) . . ?
C17A C12A C11A 109.5(4) . . ?
C17A C12A H12A 107.9 . . ?
C12A C13A H13C 109.4 . . ?
C12A C13A H13D 109.4 . . ?
C12A C13A C14A 111.2(4) . . ?
H13C C13A H13D 108.0 . . ?
C14A C13A H13C 109.4 . . ?
C14A C13A H13D 109.4 . . ?
C13A C14A H14C 109.3 . . ?
C13A C14A H14D 109.3 . . ?
H14C C14A H14D 108.0 . . ?
C15A C14A C13A 111.5(4) . . ?
C15A C14A H14C 109.3 . . ?
C15A C14A H14D 109.3 . . ?
C14A C15A H15C 109.3 . . ?
C14A C15A H15D 109.3 . . ?
H15C C15A H15D 108.0 . . ?
C16A C15A C14A 111.6(4) . . ?
C16A C15A H15C 109.3 . . ?
C16A C15A H15D 109.3 . . ?
C15A C16A H16C 109.5 . . ?
C15A C16A H16D 109.5 . . ?
C15A C16A C17A 110.5(4) . . ?
H16C C16A H16D 108.1 . . ?
C17A C16A H16C 109.5 . . ?
C17A C16A H16D 109.5 . . ?
C12A C17A H17C 109.2 . . ?
C12A C17A H17D 109.2 . . ?
C16A C17A C12A 112.3(4) . . ?
C16A C17A H17C 109.2 . . ?
C16A C17A H17D 109.2 . . ?
H17C C17A H17D 107.9 . . ?

loop_
_geom_bond_atom_site_label_1
_geom_bond_atom_site_label_2
_geom_bond_distance
_geom_bond_site_symmetry_2
_geom_bond_publ_flag
O1 H1 0.8400 . ?
O1 C5 1.374(6) . ?
O2 C2 1.232(6) . ?
C1 H1A 1.0000 . ?
C1 C2 1.513(7) . ?
C1 C10 1.521(7) . ?
C1 C11 1.509(6) . ?
C2 C3 1.479(7) . ?
C3 C4 1.397(6) . ?
C3 C8 1.395(7) . ?
C4 H4 0.9500 . ?
C4 C5 1.374(7) . ?
C5 C6 1.396(8) . ?
C6 H6 0.9500 . ?
C6 C7 1.386(7) . ?
C7 H7 0.9500 . ?
C7 C8 1.384(7) . ?
C8 C9 1.516(7) . ?
C9 H9A 0.9900 . ?
C9 H9B 0.9900 . ?
C9 C10 1.507(7) . ?
C10 H10A 0.9900 . ?
C10 H10B 0.9900 . ?
C11 H11A 0.9900 . ?
C11 H11B 0.9900 . ?
C11 C12 1.538(6) . ?
C12 H12 1.0000 . ?
C12 C13 1.516(7) . ?
C12 C17 1.534(7) . ?
C13 H13A 0.9900 . ?
C13 H13B 0.9900 . ?
C13 C14 1.525(7) . ?
C14 H14A 0.9900 . ?
C14 H14B 0.9900 . ?
C14 C15 1.528(8) . ?
C15 H15A 0.9900 . ?
C15 H15B 0.9900 . ?
C15 C16 1.514(7) . ?
C16 H16A 0.9900 . ?
C16 H16B 0.9900 . ?
C16 C17 1.530(7) . ?
C17 H17A 0.9900 . ?
C17 H17B 0.9900 . ?
O1A H1AA 0.8400 . ?
O1A C5A 1.369(6) . ?
O2A C2A 1.236(6) . ?
C1A H1AB 1.0000 . ?
C1A C2A 1.506(6) . ?
C1A C10A 1.531(6) . ?
C1A C11A 1.534(6) . ?
C2A C3A 1.477(6) . ?
C3A C4A 1.399(6) . ?
C3A C8A 1.399(7) . ?
C4A H4A 0.9500 . ?
C4A C5A 1.377(6) . ?
C5A C6A 1.391(8) . ?
C6A H6A 0.9500 . ?
C6A C7A 1.376(7) . ?
C7A H7A 0.9500 . ?
C7A C8A 1.391(7) . ?
C8A C9A 1.493(6) . ?
C9A H9AA 0.9900 . ?
C9A H9AB 0.9900 . ?
C9A C10A 1.531(7) . ?
C10A H10C 0.9900 . ?
C10A H10D 0.9900 . ?
C11A H11C 0.9900 . ?
C11A H11D 0.9900 . ?
C11A C12A 1.535(6) . ?
C12A H12A 1.0000 . ?
C12A C13A 1.518(7) . ?
C12A C17A 1.533(7) . ?
C13A H13C 0.9900 . ?
C13A H13D 0.9900 . ?
C13A C14A 1.531(7) . ?
C14A H14C 0.9900 . ?
C14A H14D 0.9900 . ?
C14A C15A 1.525(8) . ?
C15A H15C 0.9900 . ?
C15A H15D 0.9900 . ?
C15A C16A 1.506(8) . ?
C16A H16C 0.9900 . ?
C16A H16D 0.9900 . ?
C16A C17A 1.521(7) . ?
C17A H17C 0.9900 . ?
C17A H17D 0.9900 . ?

loop_
_geom_hbond_atom_site_label_D
_geom_hbond_atom_site_label_H
_geom_hbond_atom_site_label_A
_geom_hbond_distance_DH
_geom_hbond_distance_HA
_geom_hbond_distance_DA
_geom_hbond_angle_DHA
_geom_hbond_site_symmetry_A
O1 H1 O2A 0.84 1.99 2.821(5) 171.1 .
O1A H1AA O2 0.84 1.99 2.819(5) 170.1 .
